data_1001543
loop_
_publ_author_name
'Leligny, H.'
'Labbe, P.'
'Ledesert, M.'
'Hervieu, M.'
'Raveau, B.'
'McCarroll, W. H.'

_publ_section_title 'The modulated structure of LaMo~8~O~14~'
_journal_coden_ASTM ASBSDK
_journal_issue 3
_journal_name_full 'Acta Crystallographica B (39,1983-)'
_journal_page_first 444
_journal_page_last 454
_journal_paper_doi 10.1107/S0108768192010413
_journal_volume 49
_journal_year 1993
_chemical_formula_structural 'La0.988 Mo8.024 O14'
_chemical_formula_sum 'La0.988 Mo8.024 O14'
_chemical_name_systematic 'Lanthanum molybdenum oxide (1/8/14)'
_space_group_IT_number 41
_symmetry_cell_setting orthorhombic
_symmetry_space_group_name_Hall 'C -2ac 2'
_symmetry_space_group_name_H-M 'C 2 c b'
_cell_angle_alpha 90
_cell_angle_beta 90
_cell_angle_gamma 90
_cell_formula_units_Z 4
_cell_length_a 11.129(1)
_cell_length_b 10.000(1)
_cell_length_c 9.218(1)
_cell_volume 1025.9
_refine_ls_R_factor_all 0.038
_cod_original_sg_symbol_H-M 'C 2 c a'
_cod_original_formula_sum 'La.988 Mo8.024 O14'
_cod_database_code 1001543

loop_
_symmetry_equiv_pos_as_xyz
x,y,z
x,-y,-z
x,1/2+y,1/2-z
x,1/2-y,1/2+z
1/2+x,1/2+y,z
1/2+x,1/2-y,-z
1/2+x,y,1/2-z
1/2+x,-y,1/2+z

loop_
_atom_site_label
_atom_site_type_symbol
_atom_site_symmetry_multiplicity
_atom_site_Wyckoff_symbol
_atom_site_fract_x
_atom_site_fract_y
_atom_site_fract_z
_atom_site_occupancy
_atom_site_attached_hydrogens
_atom_site_calc_flag
La1 La3+ 4 a 0.0198(1) 0. 0. 0.8425(31) 0 d
La2 La3+ 4 a -0.0216(17) 0. 0. 0.1450(22) 0 d
Mo1 Mo3+ 8 b 0.8769 0.0778 0.3795 1. 0 d
Mo2 Mo3+ 8 b 0.1218 0.0828 0.3768 1. 0 d
Mo3 Mo3+ 8 b 0. 0.8402 0.3796 1. 0 d
Mo4 Mo3+ 8 b 0.2307(1) 0.8371 0.3759 0.7876(34) 0 d
Mo5 Mo3+ 8 b 0.7741(4) 0.8392(4) 0.3835(3) 0.2244(24) 0 d
O1 O2- 4 a 0.2623(7) 0. 0.5 1. 0 d
O2 O2- 8 b -0.0032(6) 0.8410(5) 0.7638(5) 1. 0 d
O3 O2- 8 b 0.8730(6) -0.0786(5) 0.2432(6) 1. 0 d
O4 O2- 8 b 0.1158(5) -0.0761(5) 0.2353(5) 1. 0 d
O5 O2- 8 b 0.7443(4) 0.1718(5) 0.2567(6) 1. 0 d
O6 O2- 8 b 0.1149(5) 0.2609(6) 0.4893(6) 1. 0 d
O7 O2- 8 b 0.8736(5) 0.2507(7) 0.4906(7) 1. 0 d
O8 O2- 4 a 0.7452(7) 0. 0.5 1. 0 d

loop_
_atom_type_symbol
_atom_type_oxidation_number
La3+ 3.000
Mo3+ 3.120
O2- -2.000
